data_2225715
loop_
_publ_author_name
'Fun, Hoong-Kun'
'Rosli, Mohd Mustaqim'
'Rai, Sankappa'
'Isloor, Arun M.'
'Shetty, Prakash'

_publ_section_title
;
 3-(2,4-Dichlorophenyl)-5-phenyl-1,2,4-oxadiazole
;
_journal_coeditor_code SJ2743
_journal_issue 4
_journal_name_full 'Acta Crystallographica Section E'
_journal_page_first o851
_journal_paper_doi 10.1107/S160053681000927X
_journal_volume 66
_journal_year 2010
_chemical_formula_iupac 'C14 H8 Cl2 N2 O'
_chemical_formula_moiety 'C14 H8 Cl2 N2 O'
_chemical_formula_sum 'C14 H8 Cl2 N2 O'
_chemical_formula_weight 291.12
_chemical_name_systematic
;
3-(2,4-Dichlorophenyl)-5-phenyl-1,2,4-oxadiazole
;
_space_group_IT_number 2
_symmetry_cell_setting triclinic
_symmetry_space_group_name_Hall '-P 1'
_symmetry_space_group_name_H-M 'P -1'
_atom_sites_solution_hydrogens geom
_atom_sites_solution_primary direct
_atom_sites_solution_secondary difmap
_audit_creation_method SHELXL-97
_cell_angle_alpha 99.044(2)
_cell_angle_beta 91.158(2)
_cell_angle_gamma 98.891(2)
_cell_formula_units_Z 2
_cell_length_a 3.8035(2)
_cell_length_b 10.9666(7)
_cell_length_c 14.6949(9)
_cell_measurement_reflns_used 7625
_cell_measurement_temperature 100.0(10)
_cell_measurement_theta_max 36.01
_cell_measurement_theta_min 2.54
_cell_volume 597.43(6)
_computing_cell_refinement 'SAINT (Bruker, 2005)'
_computing_data_collection 'APEX2 (Bruker, 2005)'
_computing_data_reduction 'SAINT (Bruker, 2005)'
_computing_molecular_graphics 'SHELXTL (Sheldrick, 2008)'
_computing_publication_material 'SHELXTL (Sheldrick, 2008) and PLATON (Spek, 2009)'
_computing_structure_refinement 'SHELXTL (Sheldrick, 2008)'
_computing_structure_solution 'SHELXTL (Sheldrick, 2008)'
_diffrn_ambient_temperature 100.0(10)
_diffrn_measured_fraction_theta_full 0.989
_diffrn_measured_fraction_theta_max 0.989
_diffrn_measurement_device_type
;
Bruker SMART APEXII CCD area-detector diffractometer
;
_diffrn_measurement_method '\f and \w scans'
_diffrn_radiation_monochromator graphite
_diffrn_radiation_source 'fine-focus sealed tube'
_diffrn_radiation_type MoK\a
_diffrn_radiation_wavelength 0.71073
_diffrn_reflns_av_R_equivalents 0.0347
_diffrn_reflns_av_sigmaI/netI 0.0281
_diffrn_reflns_limit_h_max 4
_diffrn_reflns_limit_h_min -4
_diffrn_reflns_limit_k_max 14
_diffrn_reflns_limit_k_min -14
_diffrn_reflns_limit_l_max 19
_diffrn_reflns_limit_l_min -19
_diffrn_reflns_number 12084
_diffrn_reflns_theta_full 27.49
_diffrn_reflns_theta_max 27.49
_diffrn_reflns_theta_min 1.40
_diffrn_standards_number 0
_exptl_absorpt_coefficient_mu 0.534
_exptl_absorpt_correction_T_max 0.9531
_exptl_absorpt_correction_T_min 0.8093
_exptl_absorpt_correction_type multi-scan
_exptl_absorpt_process_details '(SADABS; Bruker, 2005)'
_exptl_crystal_colour colourless
_exptl_crystal_density_diffrn 1.618
_exptl_crystal_density_method 'not measured'
_exptl_crystal_description block
_exptl_crystal_F_000 296
_exptl_crystal_size_max 0.41
_exptl_crystal_size_mid 0.13
_exptl_crystal_size_min 0.09
_refine_diff_density_max 0.545
_refine_diff_density_min -0.386
_refine_ls_extinction_method none
_refine_ls_goodness_of_fit_ref 1.135
_refine_ls_hydrogen_treatment refall
_refine_ls_matrix_type full
_refine_ls_number_parameters 204
_refine_ls_number_reflns 2692
_refine_ls_number_restraints 0
_refine_ls_restrained_S_all 1.135
_refine_ls_R_factor_all 0.0428
_refine_ls_R_factor_gt 0.0352
_refine_ls_shift/su_max 0.001
_refine_ls_shift/su_mean 0.000
_refine_ls_structure_factor_coef Fsqd
_refine_ls_weighting_details 'calc w=1/[\s^2^(Fo^2^)+(0.0727P)^2^+0.3227P] where P=(Fo^2^+2Fc^2^)/3'
_refine_ls_weighting_scheme calc
_refine_ls_wR_factor_gt 0.0963
_refine_ls_wR_factor_ref 0.1214
_reflns_number_gt 2355
_reflns_number_total 2692
_reflns_threshold_expression I>2\s(I)
_cod_data_source_file sj2743.cif
_cod_data_source_block I
_cod_depositor_comments
;
The following automatic conversions were performed:
'_symmetry_cell_setting' value 'Triclinic' changed to 'triclinic'
according to '/home/saulius/struct/CIF-dictionaries/cif_core.dic'
dictionary named 'cif_core.dic' version 2.4.1 from 2010-06-29.

Automatic conversion script
Id: cif_fix_enum 1527 2010-12-29 10:47:43Z saulius 
;
_cod_database_code 2225715
_cod_database_fobs_code 2225715

loop_
_symmetry_equiv_pos_as_xyz
'x, y, z'
'-x, -y, -z'

loop_
_atom_site_type_symbol
_atom_site_label
_atom_site_fract_x
_atom_site_fract_y
_atom_site_fract_z
_atom_site_U_iso_or_equiv
_atom_site_adp_type
_atom_site_calc_flag
_atom_site_refinement_flags
_atom_site_occupancy
_atom_site_disorder_assembly
_atom_site_disorder_group
Cl Cl1 0.67894(14) 0.17290(4) 0.56305(3) 0.02303(17) Uani d . 1 . .
Cl Cl2 0.74585(13) 0.52050(4) 0.34575(3) 0.01905(16) Uani d . 1 . .
O O1 1.0808(4) 0.40239(12) 0.07273(9) 0.0188(3) Uani d . 1 . .
N N1 1.1293(4) 0.22993(14) 0.12866(10) 0.0152(3) Uani d . 1 . .
N N2 0.9704(5) 0.42193(15) 0.16440(11) 0.0186(3) Uani d . 1 . .
C C1 1.3840(5) 0.31992(18) -0.09742(13) 0.0182(4) Uani d . 1 . .
C C2 1.5167(6) 0.27272(19) -0.18064(13) 0.0207(4) Uani d . 1 . .
C C3 1.5623(5) 0.14861(19) -0.19917(13) 0.0197(4) Uani d . 1 . .
C C4 1.4763(5) 0.06975(18) -0.13435(12) 0.0180(4) Uani d . 1 . .
C C5 1.3476(5) 0.11647(17) -0.05099(12) 0.0157(4) Uani d . 1 . .
C C6 1.3013(5) 0.24188(17) -0.03204(12) 0.0146(4) Uani d . 1 . .
C C7 1.1707(5) 0.28734(17) 0.05746(12) 0.0152(4) Uani d . 1 . .
C C8 1.0052(5) 0.31698(17) 0.19311(12) 0.0141(4) Uani d . 1 . .
C C9 0.9255(5) 0.28872(16) 0.28577(12) 0.0146(4) Uani d . 1 . .
C C10 0.9670(5) 0.16979(17) 0.30360(12) 0.0155(4) Uani d . 1 . .
C C11 0.8962(5) 0.13252(18) 0.38802(13) 0.0172(4) Uani d . 1 . .
C C12 0.7795(5) 0.21663(18) 0.45703(12) 0.0171(4) Uani d . 1 . .
C C13 0.7382(5) 0.33600(18) 0.44337(12) 0.0172(4) Uani d . 1 . .
C C14 0.8094(5) 0.37087(16) 0.35794(12) 0.0155(4) Uani d . 1 . .
H H1A 1.360(7) 0.402(3) -0.0859(17) 0.026(6) Uiso d . 1 . .
H H2A 1.572(7) 0.323(2) -0.2233(18) 0.024(6) Uiso d . 1 . .
H H3A 1.664(7) 0.121(2) -0.2558(18) 0.029(7) Uiso d . 1 . .
H H4A 1.483(6) -0.015(2) -0.1458(15) 0.015(5) Uiso d . 1 . .
H H5A 1.325(7) 0.068(2) -0.0091(17) 0.020(6) Uiso d . 1 . .
H H10A 1.028(7) 0.109(2) 0.2564(16) 0.019(6) Uiso d . 1 . .
H H11A 0.922(6) 0.054(2) 0.3967(15) 0.014(5) Uiso d . 1 . .
H H13A 0.635(7) 0.390(2) 0.4924(17) 0.022(6) Uiso d . 1 . .

loop_
_atom_site_aniso_label
_atom_site_aniso_U_11
_atom_site_aniso_U_22
_atom_site_aniso_U_33
_atom_site_aniso_U_12
_atom_site_aniso_U_13
_atom_site_aniso_U_23
Cl1 0.0276(3) 0.0272(3) 0.0163(2) 0.0063(2) 0.00286(18) 0.00754(18)
Cl2 0.0228(3) 0.0169(2) 0.0191(2) 0.00957(18) -0.00111(17) 0.00205(17)
O1 0.0261(8) 0.0160(6) 0.0165(6) 0.0086(5) 0.0003(5) 0.0045(5)
N1 0.0149(8) 0.0165(7) 0.0148(7) 0.0051(6) -0.0008(6) 0.0025(6)
N2 0.0233(9) 0.0185(8) 0.0160(7) 0.0077(6) 0.0014(6) 0.0043(6)
C1 0.0180(10) 0.0182(9) 0.0199(9) 0.0044(7) -0.0031(7) 0.0068(7)
C2 0.0208(10) 0.0256(10) 0.0180(9) 0.0034(8) -0.0013(7) 0.0112(7)
C3 0.0185(10) 0.0277(10) 0.0139(8) 0.0062(8) -0.0005(7) 0.0039(7)
C4 0.0174(10) 0.0194(9) 0.0178(8) 0.0050(7) -0.0031(7) 0.0035(7)
C5 0.0138(9) 0.0173(8) 0.0171(8) 0.0031(7) -0.0019(6) 0.0063(7)
C6 0.0121(9) 0.0171(8) 0.0148(8) 0.0026(7) -0.0031(6) 0.0037(6)
C7 0.0128(9) 0.0153(8) 0.0181(8) 0.0037(7) -0.0037(6) 0.0036(6)
C8 0.0106(9) 0.0157(8) 0.0160(8) 0.0035(6) -0.0028(6) 0.0016(6)
C9 0.0103(9) 0.0176(9) 0.0157(8) 0.0023(7) -0.0034(6) 0.0026(6)
C10 0.0137(9) 0.0166(8) 0.0163(8) 0.0040(7) -0.0016(6) 0.0013(6)
C11 0.0170(10) 0.0163(9) 0.0191(8) 0.0032(7) -0.0021(7) 0.0050(7)
C12 0.0146(9) 0.0222(9) 0.0150(8) 0.0027(7) -0.0016(6) 0.0049(7)
C13 0.0150(9) 0.0203(9) 0.0164(8) 0.0050(7) -0.0024(7) 0.0009(7)
C14 0.0128(9) 0.0157(8) 0.0183(8) 0.0036(7) -0.0029(6) 0.0026(7)

loop_
_atom_type_symbol
_atom_type_description
_atom_type_scat_dispersion_real
_atom_type_scat_dispersion_imag
_atom_type_scat_source
C C 0.0033 0.0016 'International Tables Vol C Tables 4.2.6.8 and 6.1.1.4'
H H 0.0000 0.0000 'International Tables Vol C Tables 4.2.6.8 and 6.1.1.4'
N N 0.0061 0.0033 'International Tables Vol C Tables 4.2.6.8 and 6.1.1.4'
O O 0.0106 0.0060 'International Tables Vol C Tables 4.2.6.8 and 6.1.1.4'
Cl Cl 0.1484 0.1585 'International Tables Vol C Tables 4.2.6.8 and 6.1.1.4'

loop_
_geom_angle_atom_site_label_1
_geom_angle_atom_site_label_2
_geom_angle_atom_site_label_3
_geom_angle_site_symmetry_1
_geom_angle_site_symmetry_3
_geom_angle
_geom_angle_publ_flag
C7 O1 N2 . . 106.71(14) ?
C7 N1 C8 . . 102.57(15) ?
C8 N2 O1 . . 103.00(15) ?
C2 C1 C6 . . 119.53(18) ?
C2 C1 H1A . . 119.2(16) ?
C6 C1 H1A . . 121.2(16) ?
C3 C2 C1 . . 120.30(17) ?
C3 C2 H2A . . 119.8(16) ?
C1 C2 H2A . . 119.9(16) ?
C2 C3 C4 . . 120.40(18) ?
C2 C3 H3A . . 117.6(16) ?
C4 C3 H3A . . 122.0(16) ?
C5 C4 C3 . . 119.60(18) ?
C5 C4 H4A . . 116.9(14) ?
C3 C4 H4A . . 123.3(14) ?
C4 C5 C6 . . 120.14(17) ?
C4 C5 H5A . . 117.2(16) ?
C6 C5 H5A . . 122.2(16) ?
C1 C6 C5 . . 120.04(17) ?
C1 C6 C7 . . 121.86(17) ?
C5 C6 C7 . . 118.10(16) ?
N1 C7 O1 . . 113.04(16) ?
N1 C7 C6 . . 127.93(16) ?
O1 C7 C6 . . 119.03(16) ?
N2 C8 N1 . . 114.69(16) ?
N2 C8 C9 . . 125.14(17) ?
N1 C8 C9 . . 120.17(15) ?
C10 C9 C14 . . 117.16(16) ?
C10 C9 C8 . . 117.41(16) ?
C14 C9 C8 . . 125.43(16) ?
C11 C10 C9 . . 122.41(17) ?
C11 C10 H10A . . 116.9(14) ?
C9 C10 H10A . . 120.5(14) ?
C10 C11 C12 . . 118.35(17) ?
C10 C11 H11A . . 120.0(14) ?
C12 C11 H11A . . 121.6(14) ?
C13 C12 C11 . . 121.57(17) ?
C13 C12 Cl1 . . 118.49(15) ?
C11 C12 Cl1 . . 119.94(15) ?
C12 C13 C14 . . 118.95(17) ?
C12 C13 H13A . . 118.8(14) ?
C14 C13 H13A . . 121.9(14) ?
C13 C14 C9 . . 121.56(17) ?
C13 C14 Cl2 . . 116.22(14) ?
C9 C14 Cl2 . . 122.21(14) ?

loop_
_geom_bond_atom_site_label_1
_geom_bond_atom_site_label_2
_geom_bond_site_symmetry_2
_geom_bond_distance
_geom_bond_publ_flag
Cl1 C12 . 1.7338(18) ?
Cl2 C14 . 1.7310(18) ?
O1 C7 . 1.344(2) ?
O1 N2 . 1.413(2) ?
N1 C7 . 1.303(2) ?
N1 C8 . 1.380(2) ?
N2 C8 . 1.311(2) ?
C1 C2 . 1.387(3) ?
C1 C6 . 1.394(2) ?
C1 H1A . 0.91(3) ?
C2 C3 . 1.384(3) ?
C2 H2A . 0.91(3) ?
C3 C4 . 1.395(3) ?
C3 H3A . 0.95(3) ?
C4 C5 . 1.381(3) ?
C4 H4A . 0.92(2) ?
C5 C6 . 1.399(3) ?
C5 H5A . 0.87(2) ?
C6 C7 . 1.457(2) ?
C8 C9 . 1.470(2) ?
C9 C10 . 1.401(3) ?
C9 C14 . 1.405(3) ?
C10 C11 . 1.385(3) ?
C10 H10A . 0.94(2) ?
C11 C12 . 1.388(3) ?
C11 H11A . 0.91(2) ?
C12 C13 . 1.387(3) ?
C13 C14 . 1.389(3) ?
C13 H13A . 0.99(3) ?

loop_
_geom_hbond_atom_site_label_D
_geom_hbond_atom_site_label_H
_geom_hbond_atom_site_label_A
_geom_hbond_site_symmetry_A
_geom_hbond_distance_DH
_geom_hbond_distance_HA
_geom_hbond_distance_DA
_geom_hbond_angle_DHA
_geom_hbond_publ_flag
C3 H3A Cl1 1_654 0.95(3) 2.81(3) 3.577(2) 138.6(19) yes

loop_
_geom_torsion_atom_site_label_1
_geom_torsion_atom_site_label_2
_geom_torsion_atom_site_label_3
_geom_torsion_atom_site_label_4
_geom_torsion_site_symmetry_1
_geom_torsion_site_symmetry_2
_geom_torsion_site_symmetry_3
_geom_torsion_site_symmetry_4
_geom_torsion
_geom_torsion_publ_flag
C7 O1 N2 C8 . . . . -0.24(19) ?
C6 C1 C2 C3 . . . . 0.8(3) ?
C1 C2 C3 C4 . . . . -0.2(3) ?
C2 C3 C4 C5 . . . . -0.5(3) ?
C3 C4 C5 C6 . . . . 0.5(3) ?
C2 C1 C6 C5 . . . . -0.9(3) ?
C2 C1 C6 C7 . . . . 178.25(17) ?
C4 C5 C6 C1 . . . . 0.2(3) ?
C4 C5 C6 C7 . . . . -178.94(17) ?
C8 N1 C7 O1 . . . . -0.2(2) ?
C8 N1 C7 C6 . . . . 179.12(18) ?
N2 O1 C7 N1 . . . . 0.3(2) ?
N2 O1 C7 C6 . . . . -179.11(15) ?
C1 C6 C7 N1 . . . . -169.98(19) ?
C5 C6 C7 N1 . . . . 9.1(3) ?
C1 C6 C7 O1 . . . . 9.4(3) ?
C5 C6 C7 O1 . . . . -171.53(16) ?
O1 N2 C8 N1 . . . . 0.1(2) ?
O1 N2 C8 C9 . . . . 179.68(16) ?
C7 N1 C8 N2 . . . . 0.1(2) ?
C7 N1 C8 C9 . . . . -179.53(16) ?
N2 C8 C9 C10 . . . . 177.93(18) ?
N1 C8 C9 C10 . . . . -2.5(3) ?
N2 C8 C9 C14 . . . . -1.8(3) ?
N1 C8 C9 C14 . . . . 177.79(17) ?
C14 C9 C10 C11 . . . . 0.4(3) ?
C8 C9 C10 C11 . . . . -179.33(17) ?
C9 C10 C11 C12 . . . . 0.1(3) ?
C10 C11 C12 C13 . . . . -0.9(3) ?
C10 C11 C12 Cl1 . . . . 178.69(14) ?
C11 C12 C13 C14 . . . . 1.2(3) ?
Cl1 C12 C13 C14 . . . . -178.38(14) ?
C12 C13 C14 C9 . . . . -0.7(3) ?
C12 C13 C14 Cl2 . . . . 179.14(14) ?
C10 C9 C14 C13 . . . . -0.1(3) ?
C8 C9 C14 C13 . . . . 179.63(17) ?
C10 C9 C14 Cl2 . . . . -179.90(14) ?
C8 C9 C14 Cl2 . . . . -0.2(3) ?

loop_
_cod_related_entry_id
_cod_related_entry_database
_cod_related_entry_code
1 ChemSpider 9635338
